data_2011669
loop_
_publ_author_name
'Coe, Benjamin J.'
'Harris, James A.'
'Gelbrich, Thomas'
'Hursthouse, Michael B.'

_publ_section_title
;<i>trans</i>-4-[4-(Dimethylamino)phenyliminomethyl]-<i>N</i>-phenylpyridinium
 hexafluorophosphate
;
_journal_issue 12
_journal_name_full 'Acta Crystallographica Section C'
_journal_page_first 1487
_journal_page_last 1489
_journal_paper_doi 10.1107/S0108270100012543
_journal_volume 56
_journal_year 2000
_chemical_formula_moiety 'C20 H20 N3 + , P F6 -'
_chemical_formula_sum 'C20 H20 F6 N3 P'
_chemical_formula_weight 447.36
_chemical_name_systematic
;
trans-4-[4-(Dimethylamino)phenyliminomethyl]-N-phenylpyridinium
hexafluorophosphate
;
_space_group_IT_number 9
_symmetry_cell_setting monoclinic
_symmetry_space_group_name_Hall 'C -2yc'
_symmetry_space_group_name_H-M 'C 1 c 1'
_audit_creation_method SHELXL97
_cell_angle_alpha 90.00
_cell_angle_beta 125.527(2)
_cell_angle_gamma 90.00
_cell_formula_units_Z 4
_cell_length_a 19.3044(4)
_cell_length_b 10.6009(3)
_cell_length_c 11.6549(3)
_cell_measurement_reflns_used 3729
_cell_measurement_temperature 150(2)
_cell_measurement_theta_max 40.2
_cell_measurement_theta_min 2.9
_cell_volume 1941.10(10)
_computing_cell_refinement 'DENZO and  COLLECT'
_computing_data_collection 'DENZO (Otwinowski & Minor, 1997) and COLLECT (Nonius, 1998)'
_computing_data_reduction 'DENZO and COLLECT'
_computing_molecular_graphics 'PLATON (Spek, 1990)'
_computing_structure_refinement 'SHELXL97 (Sheldrick, 1997)'
_computing_structure_solution 'SHELXS97 (Sheldrick, 1997)'
_diffrn_ambient_temperature 150(2)
_diffrn_measured_fraction_theta_full .962
_diffrn_measured_fraction_theta_max .962
_diffrn_measurement_device_type 'Nonius KappaCCD area-detector'
_diffrn_measurement_method '\f and \w scans to fill Ewald sphere'
_diffrn_radiation_monochromator graphite
_diffrn_radiation_source 'Nonius FR591 rotating anode'
_diffrn_radiation_type MoK\a
_diffrn_radiation_wavelength .71073
_diffrn_reflns_av_R_equivalents .028
_diffrn_reflns_av_sigmaI/netI .048
_diffrn_reflns_limit_h_max 23
_diffrn_reflns_limit_h_min -23
_diffrn_reflns_limit_k_max 13
_diffrn_reflns_limit_k_min -12
_diffrn_reflns_limit_l_max 12
_diffrn_reflns_limit_l_min -13
_diffrn_reflns_number 6150
_diffrn_reflns_theta_full 25.98
_diffrn_reflns_theta_max 25.98
_diffrn_reflns_theta_min 3.64
_exptl_absorpt_coefficient_mu .210
_exptl_absorpt_correction_T_max .979
_exptl_absorpt_correction_T_min .979
_exptl_absorpt_correction_type multi-scan
_exptl_absorpt_process_details '(SORTAV; Blessing, 1995)'
_exptl_crystal_colour black
_exptl_crystal_density_diffrn 1.531
_exptl_crystal_density_method 'not measured'
_exptl_crystal_description block
_exptl_crystal_F_000 920
_exptl_crystal_size_max .1
_exptl_crystal_size_mid .1
_exptl_crystal_size_min .1
_refine_diff_density_max .22
_refine_diff_density_min -.21
_refine_ls_abs_structure_details 'Flack (1983)'
_refine_ls_abs_structure_Flack .01(9)
_refine_ls_extinction_coef .0126(13)
_refine_ls_extinction_method 'SHELXL97 (Sheldrick, 1997)'
_refine_ls_goodness_of_fit_ref .998
_refine_ls_hydrogen_treatment constr
_refine_ls_matrix_type full
_refine_ls_number_parameters 292
_refine_ls_number_reflns 3240
_refine_ls_number_restraints 2
_refine_ls_restrained_S_all .997
_refine_ls_R_factor_all .042
_refine_ls_R_factor_gt .036
_refine_ls_shift/su_max <0.001
_refine_ls_shift/su_mean .000
_refine_ls_structure_factor_coef Fsqd
_refine_ls_weighting_details 'calc w = 1/[\s^2^(Fo^2^)+(0.0611P)^2^] where P=(Fo^2^+2Fc^2^)/3'
_refine_ls_weighting_scheme calc
_refine_ls_wR_factor_ref .092
_reflns_number_gt 2945
_reflns_number_total 3240
_reflns_threshold_expression I>2\s(I)
_cod_data_source_file sx1113.cif
_cod_data_source_block I
_cod_depositor_comments
;
The following automatic conversions were performed:
'_symmetry_cell_setting' value 'Monoclinic' changed to 'monoclinic'
according to '/home/saulius/struct/CIF-dictionaries/cif_core.dic'
dictionary named 'cif_core.dic' version 2.4.1 from 2010-06-29.

Automatic conversion script
Id: cif_fix_enum 1527 2010-12-29 10:47:43Z saulius 

The following automatic conversions were performed:

'_symmetry_cell_setting' value 'Monoclinic' changed to 'monoclinic'
according to /home/saulius/struct/CIF-dictionaries/cif_core.dic
dictionary named 'cif_core.dic' version 2.4.1 from 2010-06-29.

Automatic conversion script
Id: cif_fix_values 1715 2011-07-08 13:25:40Z adriana 
;
_cod_original_cell_volume 1941.10(8)
_cod_original_sg_symbol_H-M 'C c'
_cod_database_code 2011669
_cod_database_fobs_code 2011669

loop_
_symmetry_equiv_pos_as_xyz
'x, y, z'
'x, -y, z+1/2'
'x+1/2, y+1/2, z'
'x+1/2, -y+1/2, z+1/2'

loop_
_atom_site_label
_atom_site_fract_x
_atom_site_fract_y
_atom_site_fract_z
_atom_site_U_iso_or_equiv
_atom_site_adp_type
_atom_site_calc_flag
_atom_site_refinement_flags
_atom_site_occupancy
_atom_site_disorder_assembly
_atom_site_disorder_group
_atom_site_type_symbol
N1 .24675(13) .37546(19) .4277(2) .0281(4) Uani d . 1 . . N
N2 .07694(13) .5322(2) .5957(2) .0302(5) Uani d . 1 . . N
N3 -.11816(14) .6445(2) .7961(3) .0411(6) Uani d . 1 . . N
C1 .29748(15) .3621(2) .3741(2) .0279(5) Uani d . 1 . . C
C2 .37421(17) .4255(2) .4405(3) .0322(6) Uani d . 1 . . C
H2 .3928 .4759 .5187 .047(8) Uiso calc R 1 . . H
C3 .42324(17) .4132(2) .3888(3) .0369(7) Uani d . 1 . . C
H3 .4753 .4543 .4329 .043(8) Uiso calc R 1 . . H
C4 .39333(17) .3386(2) .2704(3) .0367(6) Uani d . 1 . . C
H4 .4253 .3310 .2344 .029(7) Uiso calc R 1 . . H
C5 .31675(16) .2757(2) .2059(3) .0351(6) Uani d . 1 . . C
H5 .2977 .2261 .1269 .040(8) Uiso calc R 1 . . H
C6 .26808(16) .2857(2) .2576(3) .0312(5) Uani d . 1 . . C
H6 .2169 .2422 .2154 .033(7) Uiso calc R 1 . . H
C7 .14696(15) .4046(2) .5252(2) .0288(5) Uani d . 1 . . C
C8 .17283(17) .2858(2) .5134(3) .0316(5) Uani d . 1 . . C
H8 .1566 .2146 .5389 .044(8) Uiso calc R 1 . . H
C9 .22194(16) .2730(2) .4644(3) .0301(5) Uani d . 1 . . C
H9 .2385 .1930 .4563 .052(9) Uiso calc R 1 . . H
C10 .22193(16) .4926(2) .4380(3) .0291(5) Uani d . 1 . . C
H10 .2391 .5627 .4124 .034(7) Uiso calc R 1 . . H
C11 .17241(15) .5092(2) .4850(2) .0290(5) Uani d . 1 . . C
H11 .1555 .5899 .4904 .045(8) Uiso calc R 1 . . H
C12 .09424(15) .4203(2) .5760(3) .0304(5) Uani d . 1 . . C
H12 .0731 .3501 .5941 .035(7) Uiso calc R 1 . . H
C13 .02629(15) .5525(2) .6431(3) .0285(5) Uani d . 1 . . C
C14 -.01263(15) .4589(2) .6732(3) .0311(5) Uani d . 1 . . C
H14 -.0056 .3746 .6603 .022(6) Uiso calc R 1 . . H
C15 -.06039(16) .4889(2) .7210(3) .0317(5) Uani d . 1 . . C
H15 -.0857 .4247 .7389 .036(7) Uiso calc R 1 . . H
C16 -.07240(16) .6169(2) .7440(3) .0313(5) Uani d . 1 . . C
C17 -.03350(16) .7098(2) .7149(3) .0339(6) Uani d . 1 . . C
H17 -.0395 .7942 .7295 .032(7) Uiso calc R 1 . . H
C18 .01388(16) .6783(2) .6646(3) .0327(6) Uani d . 1 . . C
H18 .0382 .7424 .6444 .048(9) Uiso calc R 1 . . H
C19 -.16634(18) .5472(3) .8099(3) .0395(7) Uani d . 1 . . C
H19A -.1940 .5836 .8489 .083(13) Uiso calc R 1 . . H
H19B -.1284 .4817 .8711 .057(10) Uiso calc R 1 . . H
H19C -.2084 .5124 .7187 .037(7) Uiso calc R 1 . . H
C20 -.1200(2) .7718(3) .8387(3) .0448(7) Uani d . 1 . . C
H20A -.1545 .7744 .8735 .098(15) Uiso calc R 1 . . H
H20B -.1435 .8273 .7592 .046(8) Uiso calc R 1 . . H
H20C -.0631 .7982 .9117 .096(15) Uiso calc R 1 . . H
P1 .62278(4) .41335(5) .31783(7) .02990(18) Uani d . 1 . . P
F1 .67777(11) .30287(16) .3124(2) .0500(4) Uani d . 1 . . F
F2 .56834(12) .52115(16) .3248(2) .0555(5) Uani d . 1 . . F
F3 .70799(11) .46850(15) .45444(18) .0554(5) Uani d . 1 . . F
F4 .60867(11) .32515(17) .41289(19) .0534(5) Uani d . 1 . . F
F5 .63678(12) .5012(2) .2230(2) .0633(5) Uani d . 1 . . F
F6 .53763(10) .35838(17) .17980(17) .0505(4) Uani d . 1 . . F

loop_
_atom_site_aniso_label
_atom_site_aniso_U_11
_atom_site_aniso_U_22
_atom_site_aniso_U_33
_atom_site_aniso_U_12
_atom_site_aniso_U_13
_atom_site_aniso_U_23
N1 .0281(11) .0258(11) .0272(10) -.0018(9) .0143(9) -.0003(8)
N2 .0270(11) .0332(12) .0247(10) -.0022(9) .0118(9) .0011(8)
N3 .0408(14) .0332(13) .0562(15) -.0030(10) .0321(12) -.0114(11)
C1 .0276(13) .0246(12) .0304(13) .0047(10) .0162(11) .0045(9)
C2 .0314(15) .0272(13) .0360(13) .0002(10) .0185(12) .0027(11)
C3 .0308(15) .0285(14) .0483(17) .0003(10) .0213(14) .0064(11)
C4 .0337(15) .0348(15) .0467(15) .0099(12) .0263(13) .0081(12)
C5 .0354(15) .0320(14) .0369(14) .0093(11) .0204(12) .0047(11)
C6 .0251(12) .0283(13) .0344(13) .0032(10) .0139(11) .0011(10)
C7 .0235(13) .0326(14) .0234(12) -.0039(10) .0097(11) .0007(9)
C8 .0316(13) .0289(13) .0274(12) -.0034(10) .0133(11) .0024(10)
C9 .0290(13) .0271(13) .0294(12) -.0033(10) .0141(11) .0007(10)
C10 .0304(13) .0247(12) .0288(12) -.0033(10) .0153(11) -.0004(10)
C11 .0287(13) .0273(13) .0265(12) -.0027(10) .0136(11) -.0005(10)
C12 .0265(13) .0340(14) .0269(12) -.0054(10) .0133(11) .0017(9)
C13 .0234(12) .0298(12) .0258(12) -.0019(10) .0105(10) .0005(10)
C14 .0297(14) .0232(13) .0371(14) -.0016(10) .0175(12) -.0021(10)
C15 .0318(13) .0267(13) .0394(14) -.0057(11) .0223(12) -.0036(10)
C16 .0238(13) .0314(13) .0321(13) -.0007(11) .0124(11) -.0038(11)
C17 .0304(14) .0227(12) .0354(13) .0009(10) .0116(11) -.0005(10)
C18 .0289(13) .0259(13) .0313(13) -.0029(10) .0107(12) .0029(10)
C19 .0300(15) .0484(17) .0412(16) -.0022(13) .0213(14) -.0088(13)
C20 .0419(17) .0374(16) .0468(16) .0034(12) .0210(15) -.0112(13)
P1 .0292(3) .0244(3) .0335(3) -.0010(3) .0167(3) -.0003(3)
F1 .0422(10) .0440(9) .0675(12) .0033(8) .0339(9) -.0112(8)
F2 .0578(11) .0338(9) .0776(13) .0132(8) .0409(10) -.0020(8)
F3 .0465(10) .0397(10) .0461(10) -.0051(8) .0077(8) -.0070(8)
F4 .0631(12) .0481(9) .0616(11) .0058(9) .0435(10) .0180(8)
F5 .0553(12) .0724(13) .0633(12) -.0022(9) .0350(10) .0274(10)
F6 .0358(10) .0496(10) .0463(10) -.0052(8) .0126(8) -.0110(8)

loop_
_atom_type_symbol
_atom_type_description
_atom_type_scat_dispersion_real
_atom_type_scat_dispersion_imag
_atom_type_scat_source
C C .0033 .0016 'International Tables Vol C Tables 4.2.6.8 and 6.1.1.4'
H H .0000 .0000 'International Tables Vol C Tables 4.2.6.8 and 6.1.1.4'
N N .0061 .0033 'International Tables Vol C Tables 4.2.6.8 and 6.1.1.4'
F F .0171 .0103 'International Tables Vol C Tables 4.2.6.8 and 6.1.1.4'
P P .1023 .0942 'International Tables Vol C Tables 4.2.6.8 and 6.1.1.4'

loop_
_geom_angle_atom_site_label_1
_geom_angle_atom_site_label_2
_geom_angle_atom_site_label_3
_geom_angle
_geom_angle_publ_flag
C9 N1 C10 119.8(2) yes
C9 N1 C1 120.8(2) yes
C10 N1 C1 119.3(2) yes
C12 N2 C13 121.9(2) yes
C16 N3 C20 120.3(2) yes
C16 N3 C19 121.1(2) yes
C20 N3 C19 118.6(2) yes
C2 C1 C6 121.8(2) yes
C2 C1 N1 119.1(2) yes
C6 C1 N1 119.1(2) yes
C1 C2 C3 119.3(2) yes
C1 C2 H2 120.4 ?
C3 C2 H2 120.4 ?
C4 C3 C2 119.2(3) yes
C4 C3 H3 120.4 ?
C2 C3 H3 120.4 ?
C5 C4 C3 120.7(2) yes
C5 C4 H4 119.6 ?
C3 C4 H4 119.6 ?
C4 C5 C6 120.6(2) yes
C4 C5 H5 119.7 ?
C6 C5 H5 119.7 ?
C5 C6 C1 118.4(2) yes
C5 C6 H6 120.8 ?
C1 C6 H6 120.8 ?
C8 C7 C11 118.0(2) yes
C8 C7 C12 121.4(2) yes
C11 C7 C12 120.7(2) yes
C9 C8 C7 120.4(2) yes
C9 C8 H8 119.8 ?
C7 C8 H8 119.8 ?
N1 C9 C8 120.7(2) yes
N1 C9 H9 119.6 ?
C8 C9 H9 119.6 ?
N1 C10 C11 121.2(2) yes
N1 C10 H10 119.4 ?
C11 C10 H10 119.4 ?
C10 C11 C7 119.8(2) yes
C10 C11 H11 120.1 ?
C7 C11 H11 120.1 ?
N2 C12 C7 119.5(2) yes
N2 C12 H12 120.2 ?
C7 C12 H12 120.2 ?
N2 C13 C18 116.7(2) yes
N2 C13 C14 126.2(2) yes
C18 C13 C14 117.1(2) yes
C15 C14 C13 121.6(2) yes
C15 C14 H14 119.2 ?
C13 C14 H14 119.2 ?
C14 C15 C16 121.4(2) yes
C14 C15 H15 119.3 ?
C16 C15 H15 119.3 ?
N3 C16 C17 122.4(2) yes
N3 C16 C15 120.4(2) yes
C17 C16 C15 117.1(2) yes
C18 C17 C16 121.0(2) yes
C18 C17 H17 119.5 ?
C16 C17 H17 119.5 ?
C17 C18 C13 121.9(2) yes
C17 C18 H18 119.1 ?
C13 C18 H18 119.1 ?
N3 C19 H19A 109.5 ?
N3 C19 H19B 109.5 ?
H19A C19 H19B 109.5 ?
N3 C19 H19C 109.5 ?
H19A C19 H19C 109.5 ?
H19B C19 H19C 109.5 ?
N3 C20 H20A 109.5 ?
N3 C20 H20B 109.5 ?
H20A C20 H20B 109.5 ?
N3 C20 H20C 109.5 ?
H20A C20 H20C 109.5 ?
H20B C20 H20C 109.5 ?
F5 P1 F2 89.94(10) ?
F5 P1 F4 179.95(19) ?
F2 P1 F4 90.06(10) ?
F5 P1 F3 89.19(11) ?
F2 P1 F3 90.83(11) ?
F4 P1 F3 90.85(10) ?
F5 P1 F6 90.27(11) ?
F2 P1 F6 89.41(11) ?
F4 P1 F6 89.68(10) ?
F3 P1 F6 179.41(11) ?
F5 P1 F1 90.97(11) ?
F2 P1 F1 179.09(11) ?
F4 P1 F1 89.03(9) ?
F3 P1 F1 89.12(10) ?
F6 P1 F1 90.65(10) ?

loop_
_geom_bond_atom_site_label_1
_geom_bond_atom_site_label_2
_geom_bond_site_symmetry_2
_geom_bond_distance
_geom_bond_publ_flag
N1 C9 . 1.353(3) yes
N1 C10 . 1.361(3) yes
N1 C1 . 1.443(3) yes
N2 C12 . 1.288(3) yes
N2 C13 . 1.392(3) yes
N3 C16 . 1.363(3) yes
N3 C20 . 1.445(4) yes
N3 C19 . 1.459(3) yes
C1 C2 . 1.383(4) yes
C1 C6 . 1.388(3) yes
C2 C3 . 1.392(4) yes
C2 H2 . .9300 ?
C3 C4 . 1.392(4) yes
C3 H3 . .9300 ?
C4 C5 . 1.380(4) yes
C4 H4 . .9300 ?
C5 C6 . 1.384(3) yes
C5 H5 . .9300 ?
C6 H6 . .9300 ?
C7 C8 . 1.391(4) yes
C7 C11 . 1.399(3) yes
C7 C12 . 1.454(3) yes
C8 C9 . 1.368(4) yes
C8 H8 . .9300 ?
C9 H9 . .9300 ?
C10 C11 . 1.362(3) yes
C10 H10 . .9300 ?
C11 H11 . .9300 ?
C12 H12 . .9300 ?
C13 C18 . 1.403(4) yes
C13 C14 . 1.406(3) yes
C14 C15 . 1.362(3) yes
C14 H14 . .9300 ?
C15 C16 . 1.428(4) yes
C15 H15 . .9300 ?
C16 C17 . 1.395(4) yes
C17 C18 . 1.384(4) yes
C17 H17 . .9300 ?
C18 H18 . .9300 ?
C19 H19A . .9600 ?
C19 H19B . .9600 ?
C19 H19C . .9600 ?
C20 H20A . .9600 ?
C20 H20B . .9600 ?
C20 H20C . .9600 ?
P1 F5 . 1.5839(18) ?
P1 F2 . 1.5863(16) ?
P1 F4 . 1.5897(16) ?
P1 F3 . 1.5933(17) ?
P1 F6 . 1.5988(17) ?
P1 F1 . 1.6061(16) ?

loop_
_cod_related_entry_id
_cod_related_entry_database
_cod_related_entry_code
1 ChemSpider 21135411
